data_4120599
loop_
_publ_author_name
'Tereniak, Stephen J.'
'Carlson, Rebecca K.'
'Clouston, Laura J.'
'Young, Jr, Victor G'
'Bill, Eckhard'
'Maurice, R\'emi'
'Chen, Yu-Sheng'
'Kim, Hyun Jung'
'Gagliardi, Laura'
'Lu, Connie C.'

_publ_section_title
;
 Role of the metal in the bonding and properties of bimetallic complexes
 involving manganese, iron, and cobalt.
;
_journal_issue 5
_journal_name_full 'Journal of the American Chemical Society'
_journal_page_first 1842
_journal_page_last 1855
_journal_paper_doi 10.1021/ja409016w
_journal_volume 136
_journal_year 2014
_chemical_formula_moiety 'C21 H24 Cl Co0.998 Mn1.002 N7'
_chemical_formula_sum 'C21 H24 Cl Co0.998 Mn1.002 N7'
_chemical_formula_weight 523.78
_chemical_name_common MnCo
_chemical_name_systematic
;
 ?
;
_space_group_crystal_system monoclinic
_space_group_IT_number 14
_space_group_name_Hall '-P 2yn'
_space_group_name_H-M_alt 'P 1 21/n 1'
_symmetry_space_group_name_Hall '-P 2yn'
_symmetry_space_group_name_H-M 'P 1 21/n 1'
_atom_sites_solution_hydrogens geom
_audit_creation_method SHELXL-2013
_cell_angle_alpha 90
_cell_angle_beta 98.632(2)
_cell_angle_gamma 90
_cell_formula_units_Z 4
_cell_length_a 9.3012(8)
_cell_length_b 12.4519(11)
_cell_length_c 18.5177(16)
_cell_measurement_reflns_used 9953
_cell_measurement_temperature 100(2)
_cell_measurement_theta_max 24.636
_cell_measurement_theta_min 2.297
_cell_volume 2120.4(3)
_computing_structure_refinement 'SHELXL-2013 (Sheldrick, 2013)'
_diffrn_ambient_temperature 100(2)
_diffrn_measured_fraction_theta_full 0.998
_diffrn_measured_fraction_theta_max 0.971
_diffrn_measurement_device_type 'Bruker APEX II CCD'
_diffrn_measurement_method 'area detector, omega scans per phi'
_diffrn_radiation_type synchrotron
_diffrn_radiation_wavelength 0.41328
_diffrn_reflns_av_unetI/netI 0.0467
_diffrn_reflns_Laue_measured_fraction_full 0.998
_diffrn_reflns_Laue_measured_fraction_max 0.971
_diffrn_reflns_point_group_measured_fraction_full 0.998
_diffrn_reflns_point_group_measured_fraction_max 0.971
_diffrn_reflns_theta_full 14.357
_diffrn_reflns_theta_max 24.670
_diffrn_reflns_theta_min 1.902
_diffrn_source '15 ID-B APS'
_exptl_absorpt_coefficient_mu 0.302
_exptl_absorpt_correction_T_max 0.7451
_exptl_absorpt_correction_T_min 0.6195
_exptl_absorpt_correction_type multi-scan
_exptl_absorpt_process_details 'SADABS, R. Blessing, 1995'
_exptl_crystal_density_diffrn 1.641
_exptl_crystal_F_000 1072
_exptl_crystal_size_max 0.100
_exptl_crystal_size_mid 0.100
_exptl_crystal_size_min 0.100
_refine_diff_density_max 0.637
_refine_diff_density_min -0.944
_refine_diff_density_rms 0.104
_refine_ls_extinction_method none
_refine_ls_goodness_of_fit_ref 0.977
_refine_ls_hydrogen_treatment constr
_refine_ls_matrix_type full
_refine_ls_number_parameters 280
_refine_ls_number_reflns 17761
_refine_ls_number_restraints 0
_refine_ls_restrained_S_all 0.977
_refine_ls_R_factor_all 0.0646
_refine_ls_R_factor_gt 0.0355
_refine_ls_shift/su_max 0.001
_refine_ls_shift/su_mean 0.000
_refine_ls_structure_factor_coef Fsqd
_refine_ls_weighting_details
;
 w=1/[\s^2^(Fo^2^)+(0.1000P)^2^]
 where P=(Fo^2^+2Fc^2^)/3
;
_refine_ls_weighting_scheme calc
_refine_ls_wR_factor_gt 0.1140
_refine_ls_wR_factor_ref 0.1363
_reflns_Friedel_coverage 0.000
_reflns_number_gt 14004
_reflns_number_total 17761
_reflns_threshold_expression 'I > 2\s(I)'
_cod_data_source_file ja409016w_si_002.cif
_cod_data_source_block MnCo
_cod_database_code 4120599
_shelx_space_group_comment
;
The symmetry employed for this shelxl refinement is uniquely defined
by the following loop, which should always be used as a source of
symmetry information in preference to the above space-group names.
They are only intended as comments.
;
_shelx_estimated_absorpt_t_min 0.889
_shelx_estimated_absorpt_t_max 0.942
_shelxl_version_number 2013-2

loop_
_space_group_symop_operation_xyz
'x, y, z'
'-x+1/2, y+1/2, -z+1/2'
'-x, -y, -z'
'x-1/2, -y-1/2, z-1/2'

loop_
_atom_site_label
_atom_site_type_symbol
_atom_site_fract_x
_atom_site_fract_y
_atom_site_fract_z
_atom_site_U_iso_or_equiv
_atom_site_adp_type
_atom_site_occupancy
_atom_site_site_symmetry_order
_atom_site_calc_flag
_atom_site_refinement_flags_posn
_atom_site_refinement_flags_adp
_atom_site_refinement_flags_occupancy
Co1 Co 0.12032(2) 0.14272(2) 0.17993(2) 0.01107(3) Uani 0.983 1 d . . P
Mn1 Mn 0.12032(2) 0.14272(2) 0.17993(2) 0.01107(3) Uani 0.017 1 d . . P
Mn2 Mn -0.00705(2) 0.25869(2) 0.07788(2) 0.01161(3) Uani 0.985 1 d . . P
Co2 Co -0.00705(2) 0.25869(2) 0.07788(2) 0.01161(3) Uani 0.015 1 d . . P
Cl1 Cl -0.12596(2) 0.36151(2) -0.02046(2) 0.01832(4) Uani 1 1 d . . .
N1 N 0.22196(8) 0.04908(6) 0.26091(4) 0.01567(11) Uani 1 1 d . . .
C1 C 0.12595(9) 0.05070(8) 0.31792(5) 0.01730(13) Uani 1 1 d . . .
H1A H 0.1827 0.0305 0.3656 0.021 Uiso 1 1 calc R U .
H1B H 0.0471 -0.0026 0.3058 0.021 Uiso 1 1 calc R U .
C2 C 0.05992(9) 0.16254(8) 0.32366(5) 0.01662(13) Uani 1 1 d . . .
H2A H -0.0240 0.1583 0.3507 0.020 Uiso 1 1 calc R U .
H2B H 0.1332 0.2114 0.3505 0.020 Uiso 1 1 calc R U .
N2 N 0.01257(7) 0.20379(6) 0.24988(4) 0.01413(10) Uani 1 1 d . . .
C3 C -0.06694(8) 0.29339(7) 0.23936(5) 0.01330(11) Uani 1 1 d . . .
C4 C -0.12345(10) 0.35074(8) 0.29583(5) 0.01801(14) Uani 1 1 d . . .
H4A H -0.1073 0.3247 0.3446 0.022 Uiso 1 1 calc R U .
C5 C -0.20134(10) 0.44387(8) 0.27933(6) 0.02000(15) Uani 1 1 d . . .
H5A H -0.2382 0.4825 0.3168 0.024 Uiso 1 1 calc R U .
C6 C -0.22621(9) 0.48162(8) 0.20748(6) 0.01938(15) Uani 1 1 d . . .
H6A H -0.2799 0.5456 0.1952 0.023 Uiso 1 1 calc R U .
C7 C -0.17042(8) 0.42308(7) 0.15510(5) 0.01616(13) Uani 1 1 d . . .
H7A H -0.1874 0.4485 0.1062 0.019 Uiso 1 1 calc R U .
N3 N -0.09287(7) 0.33154(6) 0.16901(4) 0.01341(10) Uani 1 1 d . . .
C8 C 0.23328(10) -0.05711(8) 0.22598(6) 0.01935(15) Uani 1 1 d . . .
H8A H 0.2494 -0.1134 0.2641 0.023 Uiso 1 1 calc R U .
H8B H 0.3177 -0.0572 0.1992 0.023 Uiso 1 1 calc R U .
C9 C 0.09454(11) -0.08262(8) 0.17291(6) 0.01931(14) Uani 1 1 d . . .
H9A H 0.1139 -0.1404 0.1389 0.023 Uiso 1 1 calc R U .
H9B H 0.0173 -0.1075 0.2004 0.023 Uiso 1 1 calc R U .
N4 N 0.04756(8) 0.01462(6) 0.13202(5) 0.01551(11) Uani 1 1 d . . .
C10 C -0.07080(9) 0.01192(7) 0.08108(5) 0.01446(12) Uani 1 1 d . . .
C11 C -0.15323(10) -0.08250(8) 0.06065(6) 0.01921(15) Uani 1 1 d . . .
H11A H -0.1203 -0.1501 0.0803 0.023 Uiso 1 1 calc R U .
C12 C -0.28037(11) -0.07573(9) 0.01247(6) 0.02166(17) Uani 1 1 d . . .
H12A H -0.3376 -0.1382 0.0004 0.026 Uiso 1 1 calc R U .
C13 C -0.32561(10) 0.02293(9) -0.01876(6) 0.02193(17) Uani 1 1 d . . .
H13A H -0.4128 0.0289 -0.0525 0.026 Uiso 1 1 calc R U .
C14 C -0.23970(9) 0.11145(8) 0.00096(5) 0.01810(14) Uani 1 1 d . . .
H14A H -0.2693 0.1785 -0.0209 0.022 Uiso 1 1 calc R U .
N5 N -0.11547(7) 0.10850(6) 0.04966(4) 0.01461(11) Uani 1 1 d . . .
C15 C 0.36439(9) 0.10116(8) 0.28432(5) 0.01844(14) Uani 1 1 d . . .
H15A H 0.4339 0.0476 0.3088 0.022 Uiso 1 1 calc R U .
H15B H 0.3532 0.1588 0.3199 0.022 Uiso 1 1 calc R U .
C16 C 0.42467(9) 0.14886(8) 0.21883(5) 0.01697(13) Uani 1 1 d . . .
H16A H 0.5022 0.2015 0.2358 0.020 Uiso 1 1 calc R U .
H16B H 0.4669 0.0913 0.1917 0.020 Uiso 1 1 calc R U .
N6 N 0.30594(7) 0.20167(6) 0.17122(4) 0.01347(10) Uani 1 1 d . . .
C17 C 0.33444(8) 0.26183(6) 0.11540(5) 0.01209(10) Uani 1 1 d . . .
C18 C 0.47721(8) 0.28356(7) 0.09975(5) 0.01508(12) Uani 1 1 d . . .
H18A H 0.5596 0.2560 0.1307 0.018 Uiso 1 1 calc R U .
C19 C 0.49553(9) 0.34432(7) 0.03996(5) 0.01651(13) Uani 1 1 d . . .
H19A H 0.5904 0.3575 0.0288 0.020 Uiso 1 1 calc R U .
C20 C 0.37350(9) 0.38681(7) -0.00454(5) 0.01684(13) Uani 1 1 d . . .
H20A H 0.3840 0.4300 -0.0457 0.020 Uiso 1 1 calc R U .
C21 C 0.23788(9) 0.36415(7) 0.01311(5) 0.01456(12) Uani 1 1 d . . .
H21A H 0.1553 0.3935 -0.0168 0.017 Uiso 1 1 calc R U .
N7 N 0.21563(7) 0.30239(6) 0.07067(4) 0.01229(9) Uani 1 1 d . . .

loop_
_atom_site_aniso_label
_atom_site_aniso_U_11
_atom_site_aniso_U_22
_atom_site_aniso_U_33
_atom_site_aniso_U_23
_atom_site_aniso_U_13
_atom_site_aniso_U_12
Co1 0.00927(4) 0.01203(5) 0.01184(5) 0.00121(3) 0.00133(3) 0.00001(3)
Mn1 0.00927(4) 0.01203(5) 0.01184(5) 0.00121(3) 0.00133(3) 0.00001(3)
Mn2 0.00929(4) 0.01342(5) 0.01182(5) 0.00069(4) 0.00059(3) -0.00050(3)
Co2 0.00929(4) 0.01342(5) 0.01182(5) 0.00069(4) 0.00059(3) -0.00050(3)
Cl1 0.01451(7) 0.02272(10) 0.01661(8) 0.00554(7) -0.00127(6) 0.00063(6)
N1 0.0129(2) 0.0168(3) 0.0173(3) 0.0041(2) 0.0024(2) 0.00122(19)
C1 0.0160(3) 0.0201(3) 0.0156(3) 0.0060(3) 0.0020(2) 0.0003(2)
C2 0.0161(3) 0.0211(3) 0.0126(3) 0.0025(3) 0.0021(2) -0.0001(2)
N2 0.0132(2) 0.0170(3) 0.0123(2) 0.0011(2) 0.00199(19) 0.00188(19)
C3 0.0106(2) 0.0159(3) 0.0136(3) -0.0012(2) 0.0027(2) -0.0001(2)
C4 0.0168(3) 0.0211(4) 0.0173(3) -0.0033(3) 0.0064(3) 0.0004(2)
C5 0.0172(3) 0.0208(4) 0.0238(4) -0.0044(3) 0.0089(3) 0.0017(3)
C6 0.0140(3) 0.0184(3) 0.0263(4) -0.0019(3) 0.0047(3) 0.0033(2)
C7 0.0118(2) 0.0162(3) 0.0200(3) -0.0003(3) 0.0010(2) 0.0022(2)
N3 0.01055(19) 0.0152(3) 0.0143(2) -0.0004(2) 0.00124(18) 0.00122(18)
C8 0.0187(3) 0.0161(3) 0.0236(4) 0.0051(3) 0.0042(3) 0.0043(3)
C9 0.0214(3) 0.0132(3) 0.0237(4) 0.0020(3) 0.0048(3) 0.0013(3)
N4 0.0157(2) 0.0127(2) 0.0179(3) 0.0006(2) 0.0021(2) -0.00064(19)
C10 0.0139(2) 0.0144(3) 0.0159(3) -0.0033(2) 0.0050(2) -0.0028(2)
C11 0.0201(3) 0.0164(3) 0.0224(4) -0.0066(3) 0.0073(3) -0.0056(3)
C12 0.0191(3) 0.0224(4) 0.0247(4) -0.0112(3) 0.0071(3) -0.0080(3)
C13 0.0149(3) 0.0283(4) 0.0221(4) -0.0084(3) 0.0011(3) -0.0058(3)
C14 0.0128(2) 0.0223(4) 0.0187(3) -0.0039(3) 0.0007(2) -0.0024(2)
N5 0.0122(2) 0.0163(3) 0.0153(3) -0.0021(2) 0.00214(19) -0.00190(19)
C15 0.0126(2) 0.0242(4) 0.0177(3) 0.0065(3) -0.0005(2) 0.0006(2)
C16 0.0108(2) 0.0206(3) 0.0189(3) 0.0051(3) 0.0004(2) 0.0014(2)
N6 0.00971(18) 0.0155(3) 0.0149(2) 0.0028(2) 0.00084(18) -0.00009(17)
C17 0.0103(2) 0.0121(3) 0.0138(3) -0.0006(2) 0.0016(2) -0.00067(18)
C18 0.0101(2) 0.0166(3) 0.0187(3) -0.0004(3) 0.0029(2) -0.0016(2)
C19 0.0131(2) 0.0170(3) 0.0205(3) -0.0001(3) 0.0059(2) -0.0028(2)
C20 0.0159(3) 0.0170(3) 0.0185(3) 0.0029(3) 0.0056(2) -0.0014(2)
C21 0.0137(2) 0.0145(3) 0.0158(3) 0.0024(2) 0.0035(2) -0.0005(2)
N7 0.01075(19) 0.0128(2) 0.0133(2) 0.00060(19) 0.00181(18) -0.00053(17)

loop_
_atom_type_symbol
_atom_type_description
_atom_type_scat_dispersion_real
_atom_type_scat_dispersion_imag
_atom_type_scat_source
C C 0.0000 0.0000 'International Tables Vol C Tables 4.2.6.8 and 6.1.1.4'
H H 0.0000 0.0000 'International Tables Vol C Tables 4.2.6.8 and 6.1.1.4'
N N 0.0000 0.0010 'International Tables Vol C Tables 4.2.6.8 and 6.1.1.4'
Cl Cl 0.0550 0.0520 'International Tables Vol C Tables 4.2.6.8 and 6.1.1.4'
Mn Mn 0.1820 0.2620 'International Tables Vol C Tables 4.2.6.8 and 6.1.1.4'
Co Co 0.2160 0.3560 'International Tables Vol C Tables 4.2.6.8 and 6.1.1.4'

loop_
_geom_angle_atom_site_label_1
_geom_angle_atom_site_label_2
_geom_angle_atom_site_label_3
_geom_angle
N4 Co1 N6 123.22(3)
N4 Co1 N2 117.68(3)
N6 Co1 N2 118.58(3)
N4 Co1 N1 87.49(3)
N6 Co1 N1 87.48(3)
N2 Co1 N1 87.78(3)
N4 Co1 Mn2 92.09(2)
N6 Co1 Mn2 92.62(2)
N2 Co1 Mn2 92.57(2)
N1 Co1 Mn2 179.54(2)
N5 Mn2 N7 128.41(3)
N5 Mn2 N3 109.78(3)
N7 Mn2 N3 114.19(3)
N5 Mn2 Cl1 97.81(2)
N7 Mn2 Cl1 99.08(2)
N3 Mn2 Cl1 100.87(2)
N5 Mn2 Co1 80.50(2)
N7 Mn2 Co1 81.045(19)
N3 Mn2 Co1 80.98(2)
Cl1 Mn2 Co1 177.856(9)
C15 N1 C8 113.55(7)
C15 N1 C1 113.20(8)
C8 N1 C1 114.38(7)
C15 N1 Co1 105.26(5)
C8 N1 Co1 104.31(6)
C1 N1 Co1 104.84(5)
N1 C1 C2 110.64(7)
N1 C1 H1A 109.5
C2 C1 H1A 109.5
N1 C1 H1B 109.5
C2 C1 H1B 109.5
H1A C1 H1B 108.1
N2 C2 C1 108.77(7)
N2 C2 H2A 109.9
C1 C2 H2A 109.9
N2 C2 H2B 109.9
C1 C2 H2B 109.9
H2A C2 H2B 108.3
C3 N2 C2 120.74(8)
C3 N2 Co1 124.65(6)
C2 N2 Co1 112.21(6)
N2 C3 N3 116.19(7)
N2 C3 C4 124.50(8)
N3 C3 C4 119.30(8)
C5 C4 C3 119.81(9)
C5 C4 H4A 120.1
C3 C4 H4A 120.1
C4 C5 C6 120.06(9)
C4 C5 H5A 120.0
C6 C5 H5A 120.0
C7 C6 C5 117.84(9)
C7 C6 H6A 121.1
C5 C6 H6A 121.1
N3 C7 C6 123.99(9)
N3 C7 H7A 118.0
C6 C7 H7A 118.0
C7 N3 C3 118.99(8)
C7 N3 Mn2 116.87(6)
C3 N3 Mn2 124.06(5)
N1 C8 C9 110.87(7)
N1 C8 H8A 109.5
C9 C8 H8A 109.5
N1 C8 H8B 109.5
C9 C8 H8B 109.5
H8A C8 H8B 108.1
N4 C9 C8 108.56(8)
N4 C9 H9A 110.0
C8 C9 H9A 110.0
N4 C9 H9B 110.0
C8 C9 H9B 110.0
H9A C9 H9B 108.4
C10 N4 C9 119.69(8)
C10 N4 Co1 123.22(6)
C9 N4 Co1 113.34(6)
N4 C10 N5 116.19(7)
N4 C10 C11 124.15(9)
N5 C10 C11 119.61(8)
C12 C11 C10 119.94(9)
C12 C11 H11A 120.0
C10 C11 H11A 120.0
C11 C12 C13 120.01(9)
C11 C12 H12A 120.0
C13 C12 H12A 120.0
C14 C13 C12 117.87(9)
C14 C13 H13A 121.1
C12 C13 H13A 121.1
N5 C14 C13 123.86(9)
N5 C14 H14A 118.1
C13 C14 H14A 118.1
C14 N5 C10 118.64(8)
C14 N5 Mn2 117.37(6)
C10 N5 Mn2 123.88(5)
N1 C15 C16 110.87(7)
N1 C15 H15A 109.5
C16 C15 H15A 109.5
N1 C15 H15B 109.5
C16 C15 H15B 109.5
H15A C15 H15B 108.1
N6 C16 C15 108.60(7)
N6 C16 H16A 110.0
C15 C16 H16A 110.0
N6 C16 H16B 110.0
C15 C16 H16B 110.0
H16A C16 H16B 108.4
C17 N6 C16 119.97(7)
C17 N6 Co1 124.72(5)
C16 N6 Co1 112.82(5)
N6 C17 N7 115.96(7)
N6 C17 C18 124.24(7)
N7 C17 C18 119.78(8)
C19 C18 C17 120.02(8)
C19 C18 H18A 120.0
C17 C18 H18A 120.0
C18 C19 C20 119.64(8)
C18 C19 H19A 120.2
C20 C19 H19A 120.2
C21 C20 C19 118.16(8)
C21 C20 H20A 120.9
C19 C20 H20A 120.9
N7 C21 C20 123.76(8)
N7 C21 H21A 118.1
C20 C21 H21A 118.1
C21 N7 C17 118.61(7)
C21 N7 Mn2 116.85(5)
C17 N7 Mn2 124.11(5)

loop_
_geom_bond_atom_site_label_1
_geom_bond_atom_site_label_2
_geom_bond_distance
Co1 N4 1.8999(8)
Co1 N6 1.9050(7)
Co1 N2 1.9104(8)
Co1 N1 2.0190(8)
Co1 Mn2 2.5274(2)
Mn2 N5 2.1516(8)
Mn2 N7 2.1649(7)
Mn2 N3 2.1707(8)
Mn2 Cl1 2.3609(3)
N1 C15 1.4802(11)
N1 C8 1.4826(13)
N1 C1 1.4817(12)
C1 C2 1.5321(14)
C1 H1A 0.9900
C1 H1B 0.9900
C2 N2 1.4642(11)
C2 H2A 0.9900
C2 H2B 0.9900
N2 C3 1.3365(11)
C3 N3 1.3736(11)
C3 C4 1.4299(12)
C4 C5 1.3772(14)
C4 H4A 0.9500
C5 C6 1.3973(16)
C5 H5A 0.9500
C6 C7 1.3757(13)
C6 H6A 0.9500
C7 N3 1.3528(11)
C7 H7A 0.9500
C8 C9 1.5334(14)
C8 H8A 0.9900
C8 H8B 0.9900
C9 N4 1.4598(12)
C9 H9A 0.9900
C9 H9B 0.9900
N4 C10 1.3383(11)
C10 N5 1.3729(12)
C10 C11 1.4234(12)
C11 C12 1.3729(15)
C11 H11A 0.9500
C12 C13 1.3956(17)
C12 H12A 0.9500
C13 C14 1.3781(13)
C13 H13A 0.9500
C14 N5 1.3553(11)
C14 H14A 0.9500
C15 C16 1.5302(13)
C15 H15A 0.9900
C15 H15B 0.9900
C16 N6 1.4618(10)
C16 H16A 0.9900
C16 H16B 0.9900
N6 C17 1.3351(11)
C17 N7 1.3740(10)
C17 C18 1.4269(11)
C18 C19 1.3726(13)
C18 H18A 0.9500
C19 C20 1.4023(13)
C19 H19A 0.9500
C20 C21 1.3790(12)
C20 H20A 0.9500
C21 N7 1.3551(11)
C21 H21A 0.9500
